data_4029676
loop_
_publ_author_name
'Lan, Ping'
'Jackson, Colin J.'
'Banwell, Martin G.'
'Willis, Anthony C.'

_publ_section_title
;
 Synthesis of a D-Ring Isomer of Galanthamine via a Radical-Based Smiles
 Rearrangement Reaction.
;
_journal_issue 14
_journal_name_full 'The Journal of organic chemistry'
_journal_page_first 6759
_journal_page_last 6764
_journal_paper_doi 10.1021/jo501255c
_journal_volume 79
_journal_year 2014
_chemical_compound_source local
_chemical_formula_moiety 'C17 H24 N O3 +, C6 H2 N3 O7 -'
_chemical_formula_sum 'C23 H26 N4 O10'
_chemical_formula_weight 518.48
_space_group_IT_number 14
_symmetry_cell_setting monoclinic
_symmetry_space_group_name_Hall '-P 2ybc'
_symmetry_space_group_name_H-M 'P 1 21/c 1'
_atom_sites_solution_hydrogens difmap
_atom_sites_solution_primary direct
_audit_creation_date 13-07-18
_audit_creation_method CRYSTALS_ver_14.40
_audit_update_record
;
2013-07-19 - Report on C23 H26 N4 O10
            by Anthony C. Willis
            for  Ping Lan and Martin Banwell


2013-07-19 - passes checkcif tests

;
_cell_angle_alpha 90
_cell_angle_beta 97.2592(9)
_cell_angle_gamma 90
_cell_formula_units_Z 4
_cell_length_a 10.9504(2)
_cell_length_b 9.5641(2)
_cell_length_c 21.5400(4)
_cell_measurement_reflns_used 32242
_cell_measurement_temperature 200
_cell_measurement_theta_max 27.5
_cell_measurement_theta_min 2.6
_cell_volume 2237.82(7)
_computing_cell_refinement 'DENZO/SCALEPACK (Otwinowski & Minor, 1997)'
_computing_data_collection 'COLLECT (Nonius, 2001).'
_computing_data_reduction 'DENZO/SCALEPACK (Otwinowski & Minor, 1997)'
_computing_molecular_graphics
; 
ORTEP-II (Johnson 1976) in teXsan (MSC, 1992-1997)
;
_computing_publication_material 'CRYSTALS (Betteridge et al., 2003)'
_computing_structure_refinement 'CRYSTALS (Betteridge et al., 2003)'
_computing_structure_solution 'SIR92 (Altomare et al., 1994)'
_diffrn_ambient_temperature 200
_diffrn_measured_fraction_theta_full 0.999
_diffrn_measured_fraction_theta_max 0.999
_diffrn_measurement_device Area
_diffrn_measurement_device_type 'Nonius KappaCCD'
_diffrn_measurement_method ' \f and \w scans with CCD '
_diffrn_radiation_monochromator graphite
_diffrn_radiation_type 'Mo K\a'
_diffrn_radiation_wavelength 0.71073
_diffrn_reflns_av_R_equivalents 0.054
_diffrn_reflns_limit_h_max 14
_diffrn_reflns_limit_h_min -14
_diffrn_reflns_limit_k_max 12
_diffrn_reflns_limit_k_min -12
_diffrn_reflns_limit_l_max 27
_diffrn_reflns_limit_l_min -27
_diffrn_reflns_number 41573
_diffrn_reflns_theta_full 27.491
_diffrn_reflns_theta_max 27.491
_diffrn_reflns_theta_min 2.838
_diffrn_standards_number 0
_exptl_absorpt_coefficient_mu 0.122
_exptl_absorpt_correction_T_max 0.991
_exptl_absorpt_correction_T_min 0.966
_exptl_absorpt_correction_type integration
_exptl_absorpt_process_details
;
via Gaussian method (Coppens, 1970) implemented in maXus (2000)
;
_exptl_crystal_colour 'dark yellow'
_exptl_crystal_density_diffrn 1.539
_exptl_crystal_density_method 'not measured'
_exptl_crystal_description block
_exptl_crystal_F_000 1088
_exptl_crystal_size_max 0.340
_exptl_crystal_size_mid 0.150
_exptl_crystal_size_min 0.090
_refine_diff_density_max 0.45
_refine_diff_density_min -0.48
_refine_ls_extinction_method None
_refine_ls_goodness_of_fit_ref 0.9585
_refine_ls_hydrogen_treatment refxyz
_refine_ls_matrix_type full
_refine_ls_number_parameters 412
_refine_ls_number_reflns 5135
_refine_ls_number_restraints 0
_refine_ls_R_factor_all 0.0742
_refine_ls_R_factor_gt 0.0460
_refine_ls_shift/su_max 0.0120898
_refine_ls_shift/su_mean 0.0006068
_refine_ls_structure_factor_coef Fsqd
_refine_ls_weighting_details
;
 Method= Modified Sheldrick 
 w=1/[\s^2^(F^2^) + ( 0.06P)^2^ + 1.27P] 
 ,where P=(max(Fo^2^,0) + 2Fc^2^)/3 
;
_refine_ls_weighting_scheme calc
_refine_ls_wR_factor_all 0.1196
_refine_ls_wR_factor_gt 0.1067
_refine_ls_wR_factor_ref 0.1196
_reflns_limit_h_max 14
_reflns_limit_h_min -14
_reflns_limit_k_max 12
_reflns_limit_k_min 0
_reflns_limit_l_max 27
_reflns_limit_l_min 0
_reflns_number_gt 3650
_reflns_number_total 5135
_reflns_threshold_expression I>2.0\s(I)
_oxford_diffrn_Wilson_B_factor 2.59
_oxford_diffrn_Wilson_scale 7.19
_oxford_refine_ls_r_factor_ref 0.0742
_oxford_refine_ls_scale 0.4047(6)
_oxford_reflns_number_all 5135
_oxford_reflns_threshold_expression_ref I>-10.0\s(I)
_oxford_structure_analysis_title 'ban1350 At 16:16 on 18/7/13'
_cod_data_source_file jo501255c_si_004.cif
_cod_data_source_block ban1350
_cod_depositor_comments 'Adding full bibliography for 4029675--4029677.cif.'
_cod_original_sg_symbol_Hall '-P 2ybc '
_cod_original_sg_symbol_H-M 'P 1 21/c 1 '
_cod_database_code 4029676

loop_
_symmetry_equiv_pos_as_xyz
x,y,z
-x,-y,-z
-x,y+1/2,-z+1/2
x,-y+1/2,z+1/2

loop_
_atom_site_label
_atom_site_type_symbol
_atom_site_fract_x
_atom_site_fract_y
_atom_site_fract_z
_atom_site_U_iso_or_equiv
_atom_site_occupancy
_atom_site_adp_type
C1 C 0.57192(16) 0.67653(17) 0.16720(8) 0.0258 1.0000 Uani
C2 C 0.70337(16) 0.7314(2) 0.18459(9) 0.0300 1.0000 Uani
C3 C 0.70754(17) 0.84758(19) 0.23341(8) 0.0299 1.0000 Uani
O4 O 0.66051(12) 0.80240(14) 0.28921(6) 0.0347 1.0000 Uani
C5 C 0.62960(17) 0.97006(18) 0.20772(9) 0.0299 1.0000 Uani
C6 C 0.49955(16) 0.93115(18) 0.18155(8) 0.0279 1.0000 Uani
C7 C 0.48194(16) 0.79488(17) 0.14322(8) 0.0258 1.0000 Uani
O8 O 0.42149(11) 0.91540(12) 0.23212(6) 0.0290 1.0000 Uani
C9 C 0.32951(15) 0.82536(17) 0.20865(8) 0.0257 1.0000 Uani
C10 C 0.22252(16) 0.80163(18) 0.23532(8) 0.0289 1.0000 Uani
O11 O 0.20896(12) 0.87854(14) 0.28775(6) 0.0367 1.0000 Uani
C12 C 0.0949(2) 0.8720(3) 0.31215(13) 0.0522 1.0000 Uani
C13 C 0.14085(17) 0.70197(19) 0.20734(9) 0.0316 1.0000 Uani
C14 C 0.16475(17) 0.63200(19) 0.15342(9) 0.0318 1.0000 Uani
C15 C 0.27172(16) 0.65772(18) 0.12601(8) 0.0281 1.0000 Uani
C16 C 0.35342(15) 0.75618(17) 0.15508(8) 0.0259 1.0000 Uani
C17 C 0.30021(19) 0.58916(19) 0.06637(9) 0.0325 1.0000 Uani
C18 C 0.36441(19) 0.4484(2) 0.07456(9) 0.0336 1.0000 Uani
N19 N 0.47727(14) 0.44191(15) 0.12309(7) 0.0285 1.0000 Uani
C20 C 0.5348(2) 0.3009(2) 0.11654(11) 0.0380 1.0000 Uani
C21 C 0.57380(18) 0.55557(19) 0.12090(9) 0.0307 1.0000 Uani
O22 O 0.73229(13) 0.62983(14) 0.39441(6) 0.0396 1.0000 Uani
C23 C 0.80074(17) 0.53891(18) 0.42074(8) 0.0309 1.0000 Uani
C24 C 0.78055(18) 0.47380(19) 0.48006(9) 0.0332 1.0000 Uani
N25 N 0.68197(16) 0.52678(19) 0.51314(8) 0.0417 1.0000 Uani
O26 O 0.65623(18) 0.65134(18) 0.51014(8) 0.0663 1.0000 Uani
O27 O 0.63019(18) 0.44514(19) 0.54492(9) 0.0715 1.0000 Uani
C28 C 0.84930(19) 0.3665(2) 0.50798(9) 0.0366 1.0000 Uani
C29 C 0.94861(18) 0.31627(19) 0.48036(9) 0.0364 1.0000 Uani
N30 N 1.02270(18) 0.20297(19) 0.50919(9) 0.0483 1.0000 Uani
O31 O 1.00287(19) 0.1620(2) 0.56069(8) 0.0729 1.0000 Uani
O32 O 1.10285(17) 0.15357(19) 0.48098(9) 0.0657 1.0000 Uani
C33 C 0.97941(18) 0.3743(2) 0.42593(9) 0.0344 1.0000 Uani
C34 C 0.90944(17) 0.48217(19) 0.39772(8) 0.0314 1.0000 Uani
N35 N 0.95316(15) 0.54057(17) 0.34252(8) 0.0360 1.0000 Uani
O36 O 1.05889(15) 0.51215(19) 0.33283(8) 0.0620 1.0000 Uani
O37 O 0.88661(13) 0.61696(16) 0.30764(7) 0.0445 1.0000 Uani
H11 H 0.5486(17) 0.639(2) 0.2055(9) 0.0302 1.0000 Uiso
H21 H 0.7561(18) 0.653(2) 0.2001(9) 0.0356 1.0000 Uiso
H22 H 0.7354(18) 0.766(2) 0.1474(9) 0.0351 1.0000 Uiso
H31 H 0.7924(19) 0.880(2) 0.2443(9) 0.0353 1.0000 Uiso
H41 H 0.709(2) 0.744(3) 0.3071(11) 0.0530 1.0000 Uiso
H51 H 0.6259(18) 1.039(2) 0.2394(9) 0.0359 1.0000 Uiso
H52 H 0.6676(18) 1.011(2) 0.1739(10) 0.0357 1.0000 Uiso
H61 H 0.4612(17) 1.007(2) 0.1557(9) 0.0330 1.0000 Uiso
H71 H 0.4848(15) 0.8205(18) 0.0902(8) 0.0244 1.0000 Uiso
H121 H 0.102(3) 0.942(3) 0.3459(14) 0.0771 1.0000 Uiso
H122 H 0.088(3) 0.779(3) 0.3277(13) 0.0779 1.0000 Uiso
H123 H 0.026(3) 0.893(3) 0.2815(14) 0.0779 1.0000 Uiso
H131 H 0.0685(19) 0.685(2) 0.2247(9) 0.0370 1.0000 Uiso
H141 H 0.1084(19) 0.564(2) 0.1340(9) 0.0381 1.0000 Uiso
H171 H 0.3494(18) 0.656(2) 0.0427(9) 0.0378 1.0000 Uiso
H172 H 0.224(2) 0.568(2) 0.0389(10) 0.0389 1.0000 Uiso
H181 H 0.3086(19) 0.376(2) 0.0868(9) 0.0394 1.0000 Uiso
H182 H 0.3927(19) 0.417(2) 0.0363(10) 0.0390 1.0000 Uiso
H191 H 0.4491(19) 0.441(2) 0.1602(10) 0.0415 1.0000 Uiso
H201 H 0.600(2) 0.288(2) 0.1508(11) 0.0554 1.0000 Uiso
H202 H 0.473(2) 0.228(3) 0.1156(11) 0.0570 1.0000 Uiso
H203 H 0.573(2) 0.302(2) 0.0760(12) 0.0553 1.0000 Uiso
H211 H 0.6511(19) 0.507(2) 0.1295(9) 0.0364 1.0000 Uiso
H212 H 0.5675(18) 0.588(2) 0.0773(10) 0.0353 1.0000 Uiso
H281 H 0.8298(19) 0.327(2) 0.5474(10) 0.0437 1.0000 Uiso
H331 H 1.0498(19) 0.340(2) 0.4076(9) 0.0398 1.0000 Uiso

loop_
_atom_site_aniso_label
_atom_site_aniso_U_11
_atom_site_aniso_U_22
_atom_site_aniso_U_33
_atom_site_aniso_U_23
_atom_site_aniso_U_13
_atom_site_aniso_U_12
C1 0.0296(9) 0.0217(8) 0.0264(9) 0.0008(7) 0.0049(7) -0.0010(7)
C2 0.0293(9) 0.0281(9) 0.0326(10) 0.0003(8) 0.0041(8) 0.0011(8)
C3 0.0273(9) 0.0283(9) 0.0337(10) -0.0014(8) 0.0019(7) -0.0039(8)
O4 0.0398(8) 0.0345(7) 0.0295(7) 0.0034(6) 0.0031(6) 0.0052(6)
C5 0.0338(10) 0.0221(8) 0.0346(10) -0.0014(8) 0.0074(8) -0.0044(7)
C6 0.0318(9) 0.0206(8) 0.0316(9) 0.0027(7) 0.0050(7) -0.0006(7)
C7 0.0293(9) 0.0209(8) 0.0272(9) 0.0008(7) 0.0033(7) -0.0017(7)
O8 0.0284(6) 0.0255(6) 0.0335(7) -0.0052(5) 0.0053(5) -0.0033(5)
C9 0.0266(9) 0.0207(8) 0.0288(9) 0.0010(7) -0.0007(7) -0.0005(7)
C10 0.0299(9) 0.0268(9) 0.0296(9) 0.0010(7) 0.0025(7) 0.0025(7)
O11 0.0324(7) 0.0399(7) 0.0390(7) -0.0083(6) 0.0093(6) -0.0019(6)
C12 0.0466(13) 0.0565(15) 0.0588(15) -0.0135(12) 0.0269(11) -0.0115(12)
C13 0.0278(9) 0.0299(9) 0.0370(10) 0.0055(8) 0.0039(8) -0.0011(8)
C14 0.0300(9) 0.0248(9) 0.0385(10) 0.0017(8) -0.0042(8) -0.0050(8)
C15 0.0311(9) 0.0225(8) 0.0291(9) 0.0018(7) -0.0032(7) 0.0015(7)
C16 0.0283(9) 0.0211(8) 0.0279(9) 0.0037(7) 0.0016(7) 0.0017(7)
C17 0.0372(10) 0.0283(9) 0.0299(10) -0.0015(8) -0.0035(8) -0.0012(8)
C18 0.0429(11) 0.0259(9) 0.0302(10) -0.0048(8) -0.0024(8) -0.0002(8)
N19 0.0361(8) 0.0209(7) 0.0284(8) -0.0005(6) 0.0040(6) 0.0009(6)
C20 0.0440(12) 0.0221(9) 0.0470(12) -0.0031(8) 0.0026(10) 0.0048(8)
C21 0.0343(10) 0.0261(9) 0.0324(10) -0.0019(8) 0.0073(8) -0.0015(8)
O22 0.0440(8) 0.0353(7) 0.0396(8) 0.0066(6) 0.0060(6) 0.0052(6)
C23 0.0341(10) 0.0267(9) 0.0302(9) 0.0000(7) -0.0022(8) -0.0066(8)
C24 0.0382(10) 0.0309(10) 0.0296(9) -0.0010(8) 0.0010(8) -0.0078(8)
N25 0.0480(10) 0.0416(10) 0.0368(9) 0.0031(8) 0.0104(8) -0.0076(8)
O26 0.0912(13) 0.0457(10) 0.0700(12) 0.0040(8) 0.0409(10) 0.0071(9)
O27 0.0818(13) 0.0623(11) 0.0787(12) 0.0240(10) 0.0430(11) 0.0005(10)
C28 0.0456(11) 0.0338(10) 0.0281(10) 0.0022(8) -0.0045(9) -0.0119(9)
C29 0.0417(11) 0.0292(10) 0.0341(10) 0.0026(8) -0.0110(8) -0.0040(8)
N30 0.0528(11) 0.0405(10) 0.0470(11) 0.0074(9) -0.0109(9) 0.0006(9)
O31 0.0920(14) 0.0687(12) 0.0556(11) 0.0325(9) -0.0002(10) 0.0135(10)
O32 0.0656(11) 0.0605(11) 0.0680(12) 0.0129(9) -0.0027(9) 0.0237(9)
C33 0.0336(10) 0.0317(10) 0.0362(11) -0.0032(8) -0.0027(8) -0.0027(8)
C34 0.0365(10) 0.0295(9) 0.0275(9) 0.0000(7) 0.0016(8) -0.0060(8)
N35 0.0375(9) 0.0324(8) 0.0383(9) 0.0011(7) 0.0052(7) -0.0013(7)
O36 0.0518(10) 0.0656(11) 0.0748(12) 0.0241(9) 0.0319(9) 0.0192(8)
O37 0.0429(8) 0.0522(9) 0.0379(8) 0.0134(7) 0.0024(6) 0.0014(7)

loop_
_atom_type_symbol
_atom_type_scat_dispersion_real
_atom_type_scat_dispersion_imag
_atom_type_scat_Cromer_Mann_a1
_atom_type_scat_Cromer_Mann_b1
_atom_type_scat_Cromer_Mann_a2
_atom_type_scat_Cromer_Mann_b2
_atom_type_scat_Cromer_Mann_a3
_atom_type_scat_Cromer_Mann_b3
_atom_type_scat_Cromer_Mann_a4
_atom_type_scat_Cromer_Mann_b4
_atom_type_scat_Cromer_Mann_c
_atom_type_scat_source
C 0.0033 0.0016 2.3100 20.8439 1.0200 10.2075 1.5886 0.5687 0.8650 51.6512 0.2156 'International Tables Vol C 4.2.6.8 and 6.1.1.4'
H 0.0000 0.0000 0.4930 10.5109 0.3229 26.1257 0.1402 3.1424 0.0408 57.7998 0.0030 'International Tables Vol C 4.2.6.8 and 6.1.1.4'
N 0.0061 0.0033 12.2126 0.0057 3.1322 9.8933 2.0125 28.9975 1.1663 0.5826 -11.5290 'International Tables Vol C 4.2.6.8 and 6.1.1.4'
O 0.0106 0.0060 3.0485 13.2771 2.2868 5.7011 1.5463 0.3239 0.8670 32.9089 0.2508 'International Tables Vol C 4.2.6.8 and 6.1.1.4'

loop_
_exptl_crystal_face_index_h
_exptl_crystal_face_index_k
_exptl_crystal_face_index_l
_exptl_crystal_face_perp_dist
1 0 0 0.050
-1 0 0 0.050
0 0 1 0.080
0 0 -1 0.070
0 1 0 0.200
0 -1 0 0.140
-1 0 2 0.050
1 0 -2 0.040
1 0 1 0.070
-1 0 -1 0.060

loop_
_geom_angle_atom_site_label_1
_geom_angle_atom_site_label_2
_geom_angle_atom_site_label_3
_geom_angle
_geom_angle_publ_flag
C2 C1 C7 111.73(14) yes
C2 C1 C21 109.18(15) yes
C7 C1 C21 113.36(15) yes
C2 C1 H11 105.1(11) no
C7 C1 H11 109.3(11) no
C21 C1 H11 107.8(11) no
C1 C2 C3 111.26(15) yes
C1 C2 H21 108.5(12) no
C3 C2 H21 110.9(12) no
C1 C2 H22 109.9(11) no
C3 C2 H22 109.7(12) no
H21 C2 H22 106.5(16) no
C2 C3 O4 112.06(15) yes
C2 C3 C5 110.21(15) yes
O4 C3 C5 107.13(15) yes
C2 C3 H31 109.9(12) no
O4 C3 H31 108.9(11) no
C5 C3 H31 108.5(12) no
C3 O4 H41 108.6(17) no
C3 C5 C6 114.05(14) yes
C3 C5 H51 110.2(12) no
C6 C5 H51 108.3(12) no
C3 C5 H52 108.4(12) no
C6 C5 H52 107.1(12) no
H51 C5 H52 108.7(17) no
C5 C6 C7 117.15(15) yes
C5 C6 O8 110.90(15) yes
C7 C6 O8 105.32(13) yes
C5 C6 H61 110.3(11) no
C7 C6 H61 107.9(11) no
O8 C6 H61 104.4(11) no
C6 C7 C1 114.12(14) yes
C6 C7 C16 99.96(13) yes
C1 C7 C16 109.43(13) yes
C6 C7 H71 109.1(9) no
C1 C7 H71 112.6(9) no
C16 C7 H71 110.9(8) no
C6 O8 C9 105.01(12) yes
O8 C9 C10 124.69(15) yes
O8 C9 C16 113.58(15) yes
C10 C9 C16 121.73(16) yes
C9 C10 O11 115.99(15) yes
C9 C10 C13 117.59(16) yes
O11 C10 C13 126.41(16) yes
C10 O11 C12 118.30(16) yes
O11 C12 H121 104.9(16) no
O11 C12 H122 106.3(17) no
H121 C12 H122 112(2) no
O11 C12 H123 112.9(17) no
H121 C12 H123 110(2) no
H122 C12 H123 111(2) no
C10 C13 C14 120.79(18) yes
C10 C13 H131 118.5(12) no
C14 C13 H131 120.7(12) no
C13 C14 C15 121.53(17) yes
C13 C14 H141 120.8(12) no
C15 C14 H141 117.7(12) no
C14 C15 C16 116.99(16) yes
C14 C15 C17 123.85(16) yes
C16 C15 C17 119.12(16) yes
C7 C16 C15 130.56(16) yes
C7 C16 C9 107.64(14) yes
C15 C16 C9 121.35(16) yes
C15 C17 C18 115.38(16) yes
C15 C17 H171 109.7(11) no
C18 C17 H171 110.3(11) no
C15 C17 H172 110.7(12) no
C18 C17 H172 103.4(12) no
H171 C17 H172 106.9(16) no
C17 C18 N19 116.21(15) yes
C17 C18 H181 111.0(12) no
N19 C18 H181 105.5(12) no
C17 C18 H182 111.7(12) no
N19 C18 H182 104.7(12) no
H181 C18 H182 107.0(17) no
C18 N19 C20 106.69(15) yes
C18 N19 C21 117.29(15) yes
C20 N19 C21 109.69(15) yes
C18 N19 H191 105.9(14) no
C20 N19 H191 105.8(14) no
C21 N19 H191 110.8(14) no
N19 C20 H201 108.4(14) no
N19 C20 H202 110.2(14) no
H201 C20 H202 112(2) no
N19 C20 H203 106.9(13) no
H201 C20 H203 108.7(18) no
H202 C20 H203 110.7(19) no
C1 C21 N19 116.98(15) yes
C1 C21 H211 108.8(12) no
N19 C21 H211 104.5(12) no
C1 C21 H212 112.2(11) no
N19 C21 H212 106.9(11) no
H211 C21 H212 106.8(16) no
O22 C23 C24 123.34(18) yes
O22 C23 C34 125.55(17) yes
C24 C23 C34 111.11(16) yes
C23 C24 N25 118.82(17) yes
C23 C24 C28 124.64(18) yes
N25 C24 C28 116.54(17) yes
C24 N25 O26 119.50(16) yes
C24 N25 O27 118.40(18) yes
O26 N25 O27 122.05(19) yes
C24 C28 C29 119.26(18) yes
C24 C28 H281 120.2(12) no
C29 C28 H281 120.5(12) no
C28 C29 N30 120.16(18) yes
C28 C29 C33 120.94(18) yes
N30 C29 C33 118.90(19) yes
C29 N30 O31 118.4(2) yes
C29 N30 O32 118.35(18) yes
O31 N30 O32 123.23(19) yes
C29 C33 C34 119.63(19) yes
C29 C33 H331 120.5(12) no
C34 C33 H331 119.9(12) no
C23 C34 C33 124.26(17) yes
C23 C34 N35 120.44(16) yes
C33 C34 N35 115.29(17) yes
C34 N35 O36 117.97(16) yes
C34 N35 O37 120.16(16) yes
O36 N35 O37 121.87(17) yes

loop_
_geom_bond_atom_site_label_1
_geom_bond_atom_site_label_2
_geom_bond_distance
_geom_bond_publ_flag
C1 C2 1.533(2) yes
C1 C7 1.546(2) yes
C1 C21 1.529(2) yes
C1 H11 0.962(19) no
C2 C3 1.527(3) yes
C2 H21 0.98(2) no
C2 H22 0.97(2) no
C3 O4 1.433(2) yes
C3 C5 1.513(3) yes
C3 H31 0.98(2) no
O4 H41 0.83(3) no
C5 C6 1.510(3) yes
C5 H51 0.95(2) no
C5 H52 0.97(2) no
C6 C7 1.542(2) yes
C6 O8 1.475(2) yes
C6 H61 0.98(2) no
C7 C16 1.508(2) yes
C7 H71 1.173(17) no
O8 C9 1.372(2) yes
C9 C10 1.387(2) yes
C9 C16 1.383(2) yes
C10 O11 1.371(2) yes
C10 C13 1.391(3) yes
O11 C12 1.417(3) yes
C12 H121 0.99(3) no
C12 H122 0.96(3) no
C12 H123 0.96(3) no
C13 C14 1.394(3) yes
C13 H131 0.93(2) no
C14 C15 1.399(3) yes
C14 H141 0.95(2) no
C15 C16 1.392(2) yes
C15 C17 1.510(3) yes
C17 C18 1.519(3) yes
C17 H171 1.01(2) no
C17 H172 0.98(2) no
C18 N19 1.516(2) yes
C18 H181 0.98(2) no
C18 H182 0.96(2) no
N19 C20 1.502(2) yes
N19 C21 1.521(2) yes
N19 H191 0.89(2) no
C20 H201 0.96(2) no
C20 H202 0.97(3) no
C20 H203 1.01(2) no
C21 H211 0.96(2) no
C21 H212 0.98(2) no
O22 C23 1.238(2) yes
C23 C24 1.463(3) yes
C23 C34 1.451(3) yes
C24 N25 1.458(3) yes
C24 C28 1.366(3) yes
N25 O26 1.224(2) yes
N25 O27 1.224(2) yes
C28 C29 1.390(3) yes
C28 H281 0.98(2) no
C29 N30 1.446(3) yes
C29 C33 1.377(3) yes
N30 O31 1.222(2) yes
N30 O32 1.224(2) yes
C33 C34 1.379(3) yes
C33 H331 0.96(2) no
C34 N35 1.449(2) yes
N35 O36 1.233(2) yes
N35 O37 1.221(2) yes

loop_
_geom_contact_atom_site_label_1
_geom_contact_atom_site_label_2
_geom_contact_distance
_geom_contact_site_symmetry_2
_geom_contact_publ_flag
O4 O22 2.833(2) . no
O4 N19 2.889(2) 3_655 no
O4 O37 3.031(2) . no
O4 C20 3.129(3) 3_655 no
O4 C18 3.292(2) 3_655 no
O8 N19 3.185(2) 3_655 no
O8 C1 3.302(2) 3_655 no
O8 C20 3.415(3) 3_655 no
O8 C21 3.432(2) 3_655 no
O11 O37 3.158(2) 3_655 no
O11 C20 3.349(2) 3_655 no
O11 C21 3.349(2) 3_655 no
O11 N35 3.488(2) 3_655 no
O11 C2 3.539(2) 3_655 no
O22 C18 3.321(2) 3_655 no
O22 C20 3.333(2) 3_655 no
O22 C6 3.418(2) 3_645 no
O22 O31 3.550(2) 2_766 no
O22 N30 3.558(2) 2_766 no
O26 O32 3.217(3) 2_766 no
O26 O27 3.340(3) 2_666 no
O26 C18 3.369(3) 3_655 no
O26 C20 3.525(3) 3_655 no
O27 C20 3.069(3) 4 no
O27 O27 3.403(4) 2_666 no
O27 N25 3.499(2) 2_666 no
O31 C12 3.081(3) 2_666 no
O31 O32 3.316(3) 2_756 no
O31 N35 3.524(2) 2_766 no
O31 C23 3.571(3) 2_766 no
O32 C18 3.429(3) 4_655 no
O32 C17 3.527(3) 4_655 no
O36 C3 3.461(3) 3_745 no
O36 C13 3.467(3) 1_655 no
O36 C12 3.499(3) 1_655 no
O37 C3 3.236(2) . no
O37 C2 3.302(2) . no
O37 C10 3.332(2) 3_645 no
O37 C12 3.332(3) 1_655 no
O37 C12 3.510(3) 3_645 no
N30 C23 3.372(2) 2_766 no
N35 C10 3.304(2) 3_645 no
N35 C13 3.524(2) 3_645 no
C9 C34 3.582(2) 3_655 no
C10 C34 3.498(2) 3_655 no
C13 C33 3.426(3) 3_655 no
C13 C34 3.506(3) 3_655 no
C14 C33 3.178(3) 3_655 no
C14 C29 3.471(3) 3_655 no
C14 C34 3.587(3) 3_655 no
C15 C29 3.460(2) 3_655 no
C15 C33 3.511(2) 3_655 no
C16 C23 3.483(2) 3_655 no
C17 C28 3.409(3) 3_655 no
C17 C29 3.530(3) 3_655 no
C23 C29 3.537(2) 2_766 no
C24 C33 3.431(3) 2_766 no
C24 C29 3.594(3) 2_766 no
C28 C33 3.319(3) 2_766 no
C28 C34 3.441(3) 2_766 no
C29 C34 3.464(2) 2_766 no

loop_
_geom_hbond_atom_site_label_D
_geom_hbond_atom_site_label_H
_geom_hbond_atom_site_label_A
_geom_hbond_site_symmetry_A
_geom_hbond_angle_DHA
_geom_hbond_distance_DH
_geom_hbond_distance_HA
_geom_hbond_distance_DA
_geom_hbond_publ_flag
O4 H41 O22 . 138(2) 0.83(3) 2.16(3) 2.833(3) yes
O4 H41 O37 . 148(2) 0.83(3) 2.30(3) 3.031(3) yes
N19 H191 O4 3_645 136.9(18) 0.89(2) 2.17(2) 2.889(3) yes
N19 H191 O8 3_645 126.5(17) 0.89(2) 2.57(3) 3.185(3) yes

loop_
_geom_torsion_atom_site_label_1
_geom_torsion_atom_site_label_2
_geom_torsion_atom_site_label_3
_geom_torsion_atom_site_label_4
_geom_torsion
_geom_torsion_publ_flag
O4 C3 C2 C1 57.8(2) no
O4 C3 C5 C6 -69.7(2) no
O8 C6 C5 C3 80.4(2) no
O8 C6 C7 C1 -88.4(2) no
O8 C6 C7 C16 28.3(2) no
O8 C9 C10 O11 2.1(2) no
O8 C9 C10 C13 -177.0(2) no
O8 C9 C16 C7 5.0(2) no
O8 C9 C16 C15 178.1(1) no
O11 C10 C9 C16 -179.0(1) no
O11 C10 C13 C14 179.2(2) no
O22 C23 C24 N25 -5.9(3) no
O22 C23 C24 C28 175.2(2) no
O22 C23 C34 N35 6.0(3) no
O22 C23 C34 C33 -175.5(2) no
O26 N25 C24 C23 -33.2(3) no
O26 N25 C24 C28 145.9(2) no
O27 N25 C24 C23 149.3(2) no
O27 N25 C24 C28 -31.7(3) no
O31 N30 C29 C28 -6.6(3) no
O31 N30 C29 C33 172.4(2) no
O32 N30 C29 C28 174.0(2) no
O32 N30 C29 C33 -7.0(3) no
O36 N35 C34 C23 163.8(2) no
O36 N35 C34 C33 -14.8(2) no
O37 N35 C34 C23 -15.2(3) no
O37 N35 C34 C33 166.1(2) no
N19 C18 C17 C15 -50.1(2) no
N19 C21 C1 C2 149.1(1) no
N19 C21 C1 C7 -85.6(2) no
N25 C24 C23 C34 174.4(2) no
N25 C24 C28 C29 -176.7(2) no
N30 C29 C28 C24 179.9(2) no
N30 C29 C33 C34 179.8(2) no
N35 C34 C23 C24 -174.4(2) no
N35 C34 C33 C29 177.0(2) no
C1 C2 C3 C5 -61.4(2) no
C1 C7 C6 C5 35.4(2) no
C1 C7 C16 C9 99.6(2) no
C1 C7 C16 C15 -72.5(2) no
C1 C21 N19 C18 99.7(2) no
C1 C21 N19 C20 -138.4(2) no
C2 C1 C7 C6 -42.9(2) no
C2 C1 C7 C16 -153.9(1) no
C2 C3 C5 C6 52.5(2) no
C3 C2 C1 C7 56.7(2) no
C3 C2 C1 C21 -177.1(1) no
C3 C5 C6 C7 -40.5(2) no
C5 C6 O8 C9 -154.3(1) no
C5 C6 C7 C16 152.1(2) no
C6 O8 C9 C10 -167.0(2) no
C6 O8 C9 C16 14.0(2) no
C6 C7 C1 C21 -166.8(2) no
C6 C7 C16 C9 -20.5(2) no
C6 C7 C16 C15 167.3(2) no
C7 C6 O8 C9 -26.7(2) no
C7 C16 C9 C10 -174.0(2) no
C7 C16 C15 C14 171.2(2) no
C7 C16 C15 C17 -10.9(3) no
C9 C10 O11 C12 172.0(2) no
C9 C10 C13 C14 -1.8(3) no
C9 C16 C15 C14 -0.1(2) no
C9 C16 C15 C17 177.8(2) no
C10 C9 C16 C15 -1.0(3) no
C10 C13 C14 C15 0.8(3) no
C12 O11 C10 C13 -9.0(3) no
C13 C10 C9 C16 1.9(2) no
C13 C14 C15 C16 0.1(3) no
C13 C14 C15 C17 -177.6(2) no
C14 C15 C17 C18 -86.7(2) no
C16 C7 C1 C21 82.2(2) no
C16 C15 C17 C18 95.6(2) no
C17 C18 N19 C20 -172.1(2) no
C17 C18 N19 C21 -48.7(2) no
C23 C24 C28 C29 2.2(3) no
C23 C34 C33 C29 -1.6(3) no
C24 C23 C34 C33 4.2(2) no
C24 C28 C29 C33 0.9(3) no
C28 C24 C23 C34 -4.5(3) no
C28 C29 C33 C34 -1.2(3) no
